data_7715507
loop_
_publ_author_name
'Tran, Phuong M.'
'Wang, Yuzhong'
'Lahm, Mitchell E.'
'Wei, Pingrong'
'Schaefer, 3rd, Henry F'
'Robinson, Gregory H.'

_publ_section_title
;
 Unusual nucleophilic reactivity of a dithiolene-based N-heterocyclic
 silane.
;
_journal_issue 14
_journal_name_full 'Dalton transactions (Cambridge, England : 2003)'
_journal_page_first 6178
_journal_page_last 6183
_journal_paper_doi 10.1039/d3dt03843b
_journal_volume 53
_journal_year 2024
_chemical_formula_sum 'C53 H70 B Cl3 N4 S3 Si'
_chemical_formula_weight 1004.56
_space_group_crystal_system monoclinic
_space_group_IT_number 14
_space_group_name_Hall '-P 2ybc'
_space_group_name_H-M_alt 'P 1 21/c 1'
_atom_sites_solution_hydrogens geom
_audit_creation_method SHELXL-2018/3
_audit_update_record
;
2024-01-23 deposited with the CCDC.	2024-03-20 downloaded from the CCDC.
;
_cell_angle_alpha 90
_cell_angle_beta 91.557(2)
_cell_angle_gamma 90
_cell_formula_units_Z 4
_cell_length_a 14.4876(10)
_cell_length_b 20.1276(13)
_cell_length_c 18.9921(12)
_cell_measurement_reflns_used 9191
_cell_measurement_temperature 135(2)
_cell_measurement_theta_max 25.36
_cell_measurement_theta_min 2.29
_cell_volume 5536.1(6)
_computing_cell_refinement 'Bruker SAINT'
_computing_data_collection 'Bruker APEX3'
_computing_data_reduction 'Bruker SAINT'
_computing_molecular_graphics 'Bruker SHELXTL'
_computing_publication_material 'Bruker SHELXTL'
_computing_structure_refinement 'SHELXL-2018/3 (Sheldrick, 2018)'
_computing_structure_solution 'SHELXT 2014/5 (Sheldrick, 2014)'
_diffrn_ambient_temperature 135(2)
_diffrn_measured_fraction_theta_full 0.999
_diffrn_measured_fraction_theta_max 0.997
_diffrn_measurement_device_type 'Bruker D8 Quest PHOTON 100 CMOS'
_diffrn_measurement_method 'Omega/phi scans'
_diffrn_radiation_type MoK\a
_diffrn_radiation_wavelength 0.71073
_diffrn_reflns_av_R_equivalents 0.1633
_diffrn_reflns_av_unetI/netI 0.0799
_diffrn_reflns_Laue_measured_fraction_full 0.999
_diffrn_reflns_Laue_measured_fraction_max 0.997
_diffrn_reflns_limit_h_max 17
_diffrn_reflns_limit_h_min -17
_diffrn_reflns_limit_k_max 24
_diffrn_reflns_limit_k_min -24
_diffrn_reflns_limit_l_max 22
_diffrn_reflns_limit_l_min -22
_diffrn_reflns_number 135304
_diffrn_reflns_point_group_measured_fraction_full 0.999
_diffrn_reflns_point_group_measured_fraction_max 0.997
_diffrn_reflns_theta_full 25.242
_diffrn_reflns_theta_max 25.464
_diffrn_reflns_theta_min 2.372
_diffrn_source Imus
_exptl_absorpt_coefficient_mu 0.338
_exptl_absorpt_correction_T_max 0.7452
_exptl_absorpt_correction_T_min 0.5357
_exptl_absorpt_correction_type multi-scan
_exptl_absorpt_process_details 'BRUKER SADABS'
_exptl_crystal_colour colorless
_exptl_crystal_density_diffrn 1.205
_exptl_crystal_description plate
_exptl_crystal_F_000 2136
_exptl_crystal_size_max 0.320
_exptl_crystal_size_mid 0.220
_exptl_crystal_size_min 0.140
_refine_diff_density_max 0.312
_refine_diff_density_min -0.368
_refine_diff_density_rms 0.069
_refine_ls_extinction_method none
_refine_ls_goodness_of_fit_ref 1.010
_refine_ls_hydrogen_treatment constr
_refine_ls_matrix_type full
_refine_ls_number_parameters 586
_refine_ls_number_reflns 10241
_refine_ls_number_restraints 0
_refine_ls_restrained_S_all 1.010
_refine_ls_R_factor_all 0.1070
_refine_ls_R_factor_gt 0.0566
_refine_ls_shift/su_max 0.000
_refine_ls_shift/su_mean 0.000
_refine_ls_structure_factor_coef Fsqd
_refine_ls_weighting_details 'w=1/[\s^2^(Fo^2^)+(0.0260P)^2^+8.4385P] where P=(Fo^2^+2Fc^2^)/3'
_refine_ls_weighting_scheme calc
_refine_ls_wR_factor_gt 0.0971
_refine_ls_wR_factor_ref 0.1141
_reflns_Friedel_coverage 0.000
_reflns_number_gt 6835
_reflns_number_total 10241
_reflns_threshold_expression 'I > 2\s(I)'
_cod_data_source_file d3dt03843b2.cif
_cod_data_source_block j1_a_CCDC3
_cod_depositor_comments 'Adding full bibliography for 7715503--7715508.cif.'
_cod_original_sg_symbol_H-M 'P 21/c'
_cod_database_code 7715507
_shelx_shelxl_version_number 2018/3
_shelx_space_group_comment
;
The symmetry employed for this shelxl refinement is uniquely defined
by the following loop, which should always be used as a source of
symmetry information in preference to the above space-group names.
They are only intended as comments.
;
_shelx_estimated_absorpt_t_min 0.900
_shelx_estimated_absorpt_t_max 0.954

loop_
_space_group_symop_operation_xyz
'x, y, z'
'-x, y+1/2, -z+1/2'
'-x, -y, -z'
'x, -y-1/2, z-1/2'

loop_
_atom_site_label
_atom_site_type_symbol
_atom_site_fract_x
_atom_site_fract_y
_atom_site_fract_z
_atom_site_U_iso_or_equiv
_atom_site_adp_type
_atom_site_occupancy
_atom_site_site_symmetry_order
_atom_site_calc_flag
_atom_site_refinement_flags_posn
_atom_site_refinement_flags_adp
_atom_site_refinement_flags_occupancy
_atom_site_disorder_assembly
_atom_site_disorder_group
Si1 Si 0.68054(5) 0.40111(4) 0.33475(4) 0.01701(19) Uani 1 1 d . . . . .
S1 S 0.93936(6) 0.58649(4) 0.11577(5) 0.0290(2) Uani 1 1 d . . . . .
S2 S 0.59482(5) 0.55595(4) 0.21830(4) 0.02411(19) Uani 1 1 d . . . . .
S3 S 0.71615(5) 0.39683(4) 0.22613(4) 0.02015(18) Uani 1 1 d . . . . .
Cl1 Cl 0.71398(6) 0.49457(4) 0.37031(4) 0.02620(19) Uani 1 1 d . . . . .
Cl2 Cl 0.56834(6) 0.47842(5) 0.07691(5) 0.0419(2) Uani 1 1 d . . . . .
Cl3 Cl 0.41435(6) 0.55912(5) 0.13697(6) 0.0508(3) Uani 1 1 d . . . . .
B1 B 0.5276(3) 0.5299(2) 0.1426(2) 0.0325(10) Uani 1 1 d . . . . .
N1 N 0.76655(16) 0.58055(11) 0.16792(12) 0.0176(6) Uani 1 1 d . . . . .
N2 N 0.83947(15) 0.48609(11) 0.17206(12) 0.0163(5) Uani 1 1 d . . . . .
N3 N 0.56906(16) 0.37617(12) 0.34609(12) 0.0191(6) Uani 1 1 d . . . . .
N4 N 0.72429(16) 0.34025(12) 0.38893(12) 0.0192(6) Uani 1 1 d . . . . .
C1 C 0.8490(2) 0.55123(14) 0.15197(15) 0.0197(7) Uani 1 1 d . . . . .
C2 C 0.70697(19) 0.53377(14) 0.19647(14) 0.0158(6) Uani 1 1 d . . . . .
C3 C 0.75224(19) 0.47573(14) 0.20025(14) 0.0156(6) Uani 1 1 d . . . . .
C4 C 0.9054(2) 0.43527(14) 0.15462(16) 0.0204(7) Uani 1 1 d . . . . .
C5 C 0.8886(2) 0.39860(15) 0.09303(16) 0.0243(7) Uani 1 1 d . . . . .
C6 C 0.9544(2) 0.35107(17) 0.07599(18) 0.0355(9) Uani 1 1 d . . . . .
H6 H 0.945511 0.324807 0.034792 0.043 Uiso 1 1 calc R U . . .
C7 C 1.0320(2) 0.34182(17) 0.11824(19) 0.0383(9) Uani 1 1 d . . . . .
H7 H 1.075853 0.309039 0.105873 0.046 Uiso 1 1 calc R U . . .
C8 C 1.0471(2) 0.37908(17) 0.17789(19) 0.0344(9) Uani 1 1 d . . . . .
H8 H 1.101210 0.371676 0.206186 0.041 Uiso 1 1 calc R U . . .
C9 C 0.9843(2) 0.42767(15) 0.19764(17) 0.0251(7) Uani 1 1 d . . . . .
C10 C 1.0024(2) 0.46930(17) 0.26290(17) 0.0304(8) Uani 1 1 d . . . . .
H10 H 0.953814 0.504531 0.264186 0.037 Uiso 1 1 calc R U . . .
C11 C 1.0956(3) 0.5035(2) 0.2614(2) 0.0581(12) Uani 1 1 d . . . . .
H11A H 1.104979 0.529936 0.304298 0.087 Uiso 1 1 calc R U . . .
H11B H 1.144485 0.470001 0.258661 0.087 Uiso 1 1 calc R U . . .
H11C H 1.097649 0.532684 0.220119 0.087 Uiso 1 1 calc R U . . .
C12 C 0.9955(3) 0.4283(2) 0.3287(2) 0.0715(15) Uani 1 1 d . . . . .
H12A H 1.007490 0.456443 0.369996 0.107 Uiso 1 1 calc R U . . .
H12B H 0.933340 0.409289 0.330964 0.107 Uiso 1 1 calc R U . . .
H12C H 1.041082 0.392337 0.327932 0.107 Uiso 1 1 calc R U . . .
C13 C 0.8056(2) 0.41083(17) 0.04437(16) 0.0305(8) Uani 1 1 d . . . . .
H13 H 0.761132 0.438881 0.070590 0.037 Uiso 1 1 calc R U . . .
C14 C 0.8339(3) 0.45016(19) -0.02054(19) 0.0453(10) Uani 1 1 d . . . . .
H14A H 0.779579 0.457635 -0.051410 0.068 Uiso 1 1 calc R U . . .
H14B H 0.859940 0.493029 -0.005719 0.068 Uiso 1 1 calc R U . . .
H14C H 0.880258 0.425005 -0.046078 0.068 Uiso 1 1 calc R U . . .
C15 C 0.7558(3) 0.34692(19) 0.0234(2) 0.0466(10) Uani 1 1 d . . . . .
H15A H 0.702920 0.357444 -0.007915 0.070 Uiso 1 1 calc R U . . .
H15B H 0.798300 0.317559 -0.001062 0.070 Uiso 1 1 calc R U . . .
H15C H 0.734005 0.324623 0.065727 0.070 Uiso 1 1 calc R U . . .
C16 C 0.7543(2) 0.65197(14) 0.16765(16) 0.0220(7) Uani 1 1 d . . . . .
C17 C 0.7795(2) 0.68626(15) 0.22916(17) 0.0262(8) Uani 1 1 d . . . . .
C18 C 0.7730(2) 0.75521(16) 0.2261(2) 0.0348(9) Uani 1 1 d . . . . .
H18 H 0.789895 0.780510 0.266629 0.042 Uiso 1 1 calc R U . . .
C19 C 0.7430(2) 0.78761(17) 0.1665(2) 0.0398(9) Uani 1 1 d . . . . .
H19 H 0.740079 0.834763 0.165909 0.048 Uiso 1 1 calc R U . . .
C20 C 0.7170(2) 0.75180(16) 0.1068(2) 0.0358(9) Uani 1 1 d . . . . .
H20 H 0.695396 0.774713 0.065866 0.043 Uiso 1 1 calc R U . . .
C21 C 0.7219(2) 0.68263(15) 0.10612(17) 0.0266(8) Uani 1 1 d . . . . .
C22 C 0.6927(2) 0.64382(17) 0.04090(17) 0.0333(8) Uani 1 1 d . . . . .
H22 H 0.694451 0.595564 0.053386 0.040 Uiso 1 1 calc R U . . .
C23 C 0.7604(3) 0.6548(2) -0.01831(19) 0.0501(11) Uani 1 1 d . . . . .
H23A H 0.740143 0.629258 -0.059866 0.075 Uiso 1 1 calc R U . . .
H23B H 0.762273 0.702131 -0.030237 0.075 Uiso 1 1 calc R U . . .
H23C H 0.822091 0.640017 -0.002801 0.075 Uiso 1 1 calc R U . . .
C24 C 0.5937(3) 0.6607(2) 0.0173(2) 0.0486(10) Uani 1 1 d . . . . .
H24A H 0.576826 0.634904 -0.024881 0.073 Uiso 1 1 calc R U . . .
H24B H 0.551577 0.649771 0.055103 0.073 Uiso 1 1 calc R U . . .
H24C H 0.589297 0.708229 0.006542 0.073 Uiso 1 1 calc R U . . .
C25 C 0.8139(2) 0.65152(17) 0.29568(17) 0.0305(8) Uani 1 1 d . . . . .
H25 H 0.801946 0.602972 0.289002 0.037 Uiso 1 1 calc R U . . .
C26 C 0.9177(2) 0.65982(19) 0.3069(2) 0.0446(10) Uani 1 1 d . . . . .
H26A H 0.937726 0.636861 0.350148 0.067 Uiso 1 1 calc R U . . .
H26B H 0.949629 0.640777 0.266725 0.067 Uiso 1 1 calc R U . . .
H26C H 0.932717 0.707176 0.310896 0.067 Uiso 1 1 calc R U . . .
C27 C 0.7620(3) 0.67303(19) 0.36045(19) 0.0461(10) Uani 1 1 d . . . . .
H27A H 0.786733 0.649316 0.401908 0.069 Uiso 1 1 calc R U . . .
H27B H 0.769683 0.720978 0.367445 0.069 Uiso 1 1 calc R U . . .
H27C H 0.696314 0.662652 0.353702 0.069 Uiso 1 1 calc R U . . .
C28 C 0.5675(2) 0.32480(16) 0.39700(16) 0.0263(8) Uani 1 1 d . . . . .
H28 H 0.511982 0.305612 0.413086 0.032 Uiso 1 1 calc R U . . .
C29 C 0.6507(2) 0.30592(16) 0.42020(16) 0.0240(7) Uani 1 1 d . . . . .
H29 H 0.660032 0.272297 0.454770 0.029 Uiso 1 1 calc R U . . .
C30 C 0.8178(2) 0.31849(15) 0.40312(15) 0.0210(7) Uani 1 1 d . . . . .
C31 C 0.8561(2) 0.26998(15) 0.35938(16) 0.0241(7) Uani 1 1 d . . . . .
C32 C 0.9451(2) 0.24871(17) 0.37480(18) 0.0320(8) Uani 1 1 d . . . . .
H32 H 0.972297 0.216046 0.345790 0.038 Uiso 1 1 calc R U . . .
C33 C 0.9953(2) 0.27400(17) 0.43152(19) 0.0351(9) Uani 1 1 d . . . . .
H33 H 1.056543 0.258979 0.440968 0.042 Uiso 1 1 calc R U . . .
C34 C 0.9567(2) 0.32089(17) 0.47432(17) 0.0322(8) Uani 1 1 d . . . . .
H34 H 0.991802 0.337574 0.513448 0.039 Uiso 1 1 calc R U . . .
C35 C 0.8675(2) 0.34452(15) 0.46167(15) 0.0235(7) Uani 1 1 d . . . . .
C36 C 0.8257(2) 0.39426(16) 0.51097(16) 0.0287(8) Uani 1 1 d . . . . .
H36 H 0.763599 0.407135 0.491065 0.034 Uiso 1 1 calc R U . . .
C37 C 0.8843(3) 0.45731(18) 0.51803(19) 0.0428(10) Uani 1 1 d . . . . .
H37A H 0.854932 0.488280 0.550366 0.064 Uiso 1 1 calc R U . . .
H37B H 0.945999 0.445757 0.536531 0.064 Uiso 1 1 calc R U . . .
H37C H 0.889377 0.478261 0.471722 0.064 Uiso 1 1 calc R U . . .
C38 C 0.8119(3) 0.3625(2) 0.58318(17) 0.0429(10) Uani 1 1 d . . . . .
H38A H 0.784767 0.395190 0.614805 0.064 Uiso 1 1 calc R U . . .
H38B H 0.770493 0.324244 0.578058 0.064 Uiso 1 1 calc R U . . .
H38C H 0.871708 0.347845 0.602913 0.064 Uiso 1 1 calc R U . . .
C39 C 0.8023(2) 0.24077(15) 0.29710(17) 0.0283(8) Uani 1 1 d . . . . .
H39 H 0.742648 0.265520 0.292199 0.034 Uiso 1 1 calc R U . . .
C40 C 0.8537(3) 0.2494(2) 0.22852(18) 0.0444(10) Uani 1 1 d . . . . .
H40A H 0.817077 0.230037 0.189515 0.067 Uiso 1 1 calc R U . . .
H40B H 0.863292 0.296828 0.219594 0.067 Uiso 1 1 calc R U . . .
H40C H 0.913572 0.226908 0.232442 0.067 Uiso 1 1 calc R U . . .
C41 C 0.7795(3) 0.16770(18) 0.3097(2) 0.0558(12) Uani 1 1 d . . . . .
H41A H 0.744820 0.150031 0.268844 0.084 Uiso 1 1 calc R U . . .
H41B H 0.836849 0.142470 0.316702 0.084 Uiso 1 1 calc R U . . .
H41C H 0.742085 0.163729 0.351764 0.084 Uiso 1 1 calc R U . . .
C42 C 0.4882(2) 0.38959(15) 0.30286(15) 0.0211(7) Uani 1 1 d . . . . .
C43 C 0.4696(2) 0.34930(15) 0.24341(16) 0.0222(7) Uani 1 1 d . . . . .
C44 C 0.3923(2) 0.36499(16) 0.20153(17) 0.0278(8) Uani 1 1 d . . . . .
H44 H 0.378321 0.338970 0.160882 0.033 Uiso 1 1 calc R U . . .
C45 C 0.3356(2) 0.41738(17) 0.21775(18) 0.0326(8) Uani 1 1 d . . . . .
H45 H 0.283821 0.427606 0.187949 0.039 Uiso 1 1 calc R U . . .
C46 C 0.3539(2) 0.45518(17) 0.27732(18) 0.0313(8) Uani 1 1 d . . . . .
H46 H 0.313639 0.490694 0.288458 0.038 Uiso 1 1 calc R U . . .
C47 C 0.4301(2) 0.44213(16) 0.32118(16) 0.0253(7) Uani 1 1 d . . . . .
C48 C 0.4452(2) 0.48107(18) 0.38910(19) 0.0370(9) Uani 1 1 d . . . . .
H48 H 0.508945 0.470886 0.407535 0.044 Uiso 1 1 calc R U . . .
C49 C 0.3773(3) 0.4572(2) 0.4440(2) 0.0613(12) Uani 1 1 d . . . . .
H49A H 0.387182 0.482343 0.487695 0.092 Uiso 1 1 calc R U . . .
H49B H 0.313947 0.464116 0.426106 0.092 Uiso 1 1 calc R U . . .
H49C H 0.387338 0.409798 0.453212 0.092 Uiso 1 1 calc R U . . .
C50 C 0.4383(3) 0.5562(2) 0.3795(2) 0.0594(12) Uani 1 1 d . . . . .
H50A H 0.448695 0.578194 0.425107 0.089 Uiso 1 1 calc R U . . .
H50B H 0.485022 0.571065 0.346639 0.089 Uiso 1 1 calc R U . . .
H50C H 0.376697 0.567727 0.360662 0.089 Uiso 1 1 calc R U . . .
C51 C 0.5277(2) 0.28874(15) 0.22699(16) 0.0258(7) Uani 1 1 d . . . . .
H51 H 0.588566 0.294255 0.252370 0.031 Uiso 1 1 calc R U . . .
C52 C 0.4832(2) 0.22551(16) 0.2551(2) 0.0372(9) Uani 1 1 d . . . . .
H52A H 0.521752 0.187109 0.243953 0.056 Uiso 1 1 calc R U . . .
H52B H 0.477676 0.229003 0.306280 0.056 Uiso 1 1 calc R U . . .
H52C H 0.421751 0.219906 0.233088 0.056 Uiso 1 1 calc R U . . .
C53 C 0.5468(3) 0.28101(18) 0.14895(18) 0.0395(9) Uani 1 1 d . . . . .
H53A H 0.575291 0.321770 0.131487 0.059 Uiso 1 1 calc R U . . .
H53B H 0.588850 0.243497 0.142359 0.059 Uiso 1 1 calc R U . . .
H53C H 0.488711 0.272794 0.122807 0.059 Uiso 1 1 calc R U . . .

loop_
_atom_site_aniso_label
_atom_site_aniso_U_11
_atom_site_aniso_U_22
_atom_site_aniso_U_33
_atom_site_aniso_U_23
_atom_site_aniso_U_13
_atom_site_aniso_U_12
Si1 0.0175(4) 0.0184(5) 0.0152(4) -0.0006(4) 0.0004(3) 0.0012(3)
S1 0.0252(4) 0.0241(5) 0.0383(5) 0.0009(4) 0.0107(4) -0.0048(4)
S2 0.0188(4) 0.0232(4) 0.0304(5) 0.0002(4) 0.0023(3) 0.0037(3)
S3 0.0282(4) 0.0156(4) 0.0169(4) -0.0011(3) 0.0041(3) -0.0026(3)
Cl1 0.0375(5) 0.0210(4) 0.0200(4) -0.0038(3) -0.0014(3) -0.0022(4)
Cl2 0.0428(5) 0.0467(6) 0.0353(5) -0.0047(4) -0.0156(4) -0.0026(4)
Cl3 0.0232(5) 0.0580(7) 0.0707(7) 0.0226(5) -0.0085(5) 0.0041(4)
B1 0.026(2) 0.030(2) 0.042(2) 0.0147(19) -0.0015(18) -0.0023(17)
N1 0.0193(13) 0.0132(13) 0.0204(14) -0.0020(11) 0.0011(11) 0.0006(11)
N2 0.0153(13) 0.0161(14) 0.0177(13) -0.0032(11) 0.0025(10) 0.0005(10)
N3 0.0171(13) 0.0230(14) 0.0170(13) 0.0036(11) -0.0009(10) 0.0015(11)
N4 0.0196(14) 0.0212(14) 0.0169(13) 0.0018(11) 0.0005(11) 0.0004(11)
C1 0.0235(17) 0.0176(17) 0.0180(16) -0.0039(13) -0.0014(13) -0.0020(13)
C2 0.0168(15) 0.0160(16) 0.0145(15) -0.0003(12) -0.0016(12) -0.0033(13)
C3 0.0175(16) 0.0180(16) 0.0112(15) 0.0000(12) -0.0009(12) -0.0037(13)
C4 0.0211(17) 0.0166(17) 0.0241(18) 0.0001(14) 0.0093(14) 0.0002(13)
C5 0.0278(18) 0.0235(18) 0.0220(17) -0.0016(14) 0.0081(14) 0.0008(14)
C6 0.042(2) 0.031(2) 0.034(2) -0.0066(17) 0.0142(17) 0.0071(17)
C7 0.040(2) 0.031(2) 0.045(2) 0.0039(18) 0.0184(18) 0.0177(17)
C8 0.0269(19) 0.034(2) 0.043(2) 0.0080(18) 0.0083(16) 0.0115(16)
C9 0.0212(17) 0.0239(18) 0.0304(19) 0.0068(15) 0.0024(14) 0.0003(14)
C10 0.0208(17) 0.036(2) 0.034(2) -0.0035(16) -0.0026(15) 0.0019(15)
C11 0.049(3) 0.071(3) 0.054(3) -0.009(2) 0.006(2) -0.027(2)
C12 0.102(4) 0.082(3) 0.031(2) 0.001(2) 0.007(2) -0.050(3)
C13 0.0322(19) 0.038(2) 0.0210(18) -0.0120(16) 0.0035(15) -0.0012(16)
C14 0.048(2) 0.050(2) 0.037(2) 0.0028(19) -0.0054(18) -0.006(2)
C15 0.054(3) 0.048(2) 0.038(2) -0.0118(19) -0.0015(19) -0.016(2)
C16 0.0204(17) 0.0147(16) 0.0313(19) -0.0001(14) 0.0066(14) -0.0011(13)
C17 0.0227(18) 0.0218(18) 0.034(2) -0.0072(15) 0.0051(15) -0.0024(14)
C18 0.036(2) 0.0197(19) 0.049(2) -0.0088(17) 0.0052(18) -0.0041(15)
C19 0.042(2) 0.0195(19) 0.059(3) -0.0019(19) 0.014(2) 0.0006(17)
C20 0.037(2) 0.024(2) 0.047(2) 0.0102(17) 0.0079(18) 0.0045(16)
C21 0.0266(18) 0.0217(18) 0.0319(19) 0.0027(15) 0.0059(15) -0.0022(14)
C22 0.046(2) 0.0236(19) 0.030(2) 0.0097(15) -0.0040(17) -0.0004(16)
C23 0.065(3) 0.055(3) 0.030(2) 0.0088(19) 0.004(2) 0.007(2)
C24 0.051(3) 0.052(3) 0.042(2) 0.009(2) -0.0140(19) -0.006(2)
C25 0.0316(19) 0.0284(19) 0.0311(19) -0.0091(16) -0.0044(15) -0.0032(15)
C26 0.035(2) 0.050(2) 0.048(2) -0.013(2) -0.0093(18) -0.0007(18)
C27 0.053(3) 0.048(2) 0.038(2) -0.0096(19) 0.0011(19) 0.001(2)
C28 0.0229(18) 0.0316(19) 0.0246(18) 0.0050(15) 0.0037(14) -0.0044(15)
C29 0.0256(18) 0.0279(19) 0.0187(17) 0.0077(14) 0.0034(14) -0.0028(15)
C30 0.0212(17) 0.0210(17) 0.0209(17) 0.0077(14) 0.0003(13) 0.0008(13)
C31 0.0272(18) 0.0191(17) 0.0260(18) 0.0055(14) 0.0025(14) 0.0025(14)
C32 0.031(2) 0.029(2) 0.037(2) 0.0084(16) 0.0074(17) 0.0105(15)
C33 0.0218(18) 0.039(2) 0.044(2) 0.0140(18) -0.0023(17) 0.0102(16)
C34 0.0292(19) 0.039(2) 0.0281(19) 0.0094(17) -0.0059(15) 0.0004(16)
C35 0.0244(17) 0.0261(18) 0.0199(17) 0.0060(14) -0.0008(14) 0.0003(14)
C36 0.0273(18) 0.039(2) 0.0196(17) -0.0011(15) -0.0036(14) -0.0007(16)
C37 0.047(2) 0.044(2) 0.038(2) -0.0118(18) -0.0030(18) -0.0070(19)
C38 0.044(2) 0.059(3) 0.026(2) 0.0019(18) 0.0022(17) -0.001(2)
C39 0.036(2) 0.0199(18) 0.0294(19) -0.0012(15) 0.0010(15) 0.0091(15)
C40 0.051(2) 0.051(2) 0.031(2) -0.0072(18) 0.0055(18) 0.018(2)
C41 0.084(3) 0.033(2) 0.049(3) 0.0000(19) -0.013(2) -0.004(2)
C42 0.0175(16) 0.0229(18) 0.0231(17) 0.0060(14) 0.0062(13) -0.0013(13)
C43 0.0190(16) 0.0221(17) 0.0255(18) 0.0035(14) 0.0040(14) -0.0028(13)
C44 0.0264(18) 0.031(2) 0.0254(18) 0.0029(15) -0.0036(15) -0.0045(15)
C45 0.0223(18) 0.040(2) 0.035(2) 0.0137(17) -0.0079(15) 0.0023(16)
C46 0.0219(18) 0.032(2) 0.040(2) 0.0049(17) 0.0028(16) 0.0030(15)
C47 0.0210(17) 0.0286(19) 0.0264(18) 0.0032(15) 0.0033(14) -0.0022(14)
C48 0.029(2) 0.042(2) 0.040(2) -0.0125(18) 0.0052(17) 0.0074(17)
C49 0.069(3) 0.077(3) 0.040(2) -0.013(2) 0.017(2) -0.003(3)
C50 0.068(3) 0.048(3) 0.064(3) -0.021(2) 0.018(2) 0.004(2)
C51 0.0217(17) 0.0269(19) 0.0286(19) -0.0038(15) -0.0016(14) -0.0035(14)
C52 0.035(2) 0.026(2) 0.052(2) 0.0014(17) 0.0023(18) -0.0041(16)
C53 0.044(2) 0.039(2) 0.035(2) -0.0073(18) 0.0019(17) 0.0022(18)

loop_
_atom_type_symbol
_atom_type_description
_atom_type_scat_dispersion_real
_atom_type_scat_dispersion_imag
_atom_type_scat_source
C C 0.0033 0.0016 'International Tables Vol C Tables 4.2.6.8 and 6.1.1.4'
H H 0.0000 0.0000 'International Tables Vol C Tables 4.2.6.8 and 6.1.1.4'
B B 0.0013 0.0007 'International Tables Vol C Tables 4.2.6.8 and 6.1.1.4'
Cl Cl 0.1484 0.1585 'International Tables Vol C Tables 4.2.6.8 and 6.1.1.4'
N N 0.0061 0.0033 'International Tables Vol C Tables 4.2.6.8 and 6.1.1.4'
S S 0.1246 0.1234 'International Tables Vol C Tables 4.2.6.8 and 6.1.1.4'
Si Si 0.0817 0.0704 'International Tables Vol C Tables 4.2.6.8 and 6.1.1.4'

loop_
_geom_angle_atom_site_label_1
_geom_angle_atom_site_label_2
_geom_angle_atom_site_label_3
_geom_angle
_geom_angle_site_symmetry_1
_geom_angle_site_symmetry_3
_geom_angle_publ_flag
N4 Si1 N3 92.86(12) . . ?
N4 Si1 Cl1 112.22(9) . . ?
N3 Si1 Cl1 116.28(9) . . ?
N4 Si1 S3 117.11(9) . . ?
N3 Si1 S3 111.26(9) . . ?
Cl1 Si1 S3 107.03(5) . . ?
C2 S2 B1 102.92(16) . . ?
C3 S3 Si1 108.44(10) . . ?
Cl2 B1 Cl3 119.7(2) . . ?
Cl2 B1 S2 124.2(2) . . ?
Cl3 B1 S2 116.1(2) . . ?
C1 N1 C2 110.3(2) . . ?
C1 N1 C16 122.2(2) . . ?
C2 N1 C16 126.4(2) . . ?
C1 N2 C3 110.3(2) . . ?
C1 N2 C4 122.7(2) . . ?
C3 N2 C4 126.3(2) . . ?
C42 N3 C28 119.9(2) . . ?
C42 N3 Si1 129.10(19) . . ?
C28 N3 Si1 109.45(19) . . ?
C30 N4 C29 119.2(2) . . ?
C30 N4 Si1 131.3(2) . . ?
C29 N4 Si1 109.35(19) . . ?
N1 C1 N2 104.8(2) . . ?
N1 C1 S1 127.6(2) . . ?
N2 C1 S1 127.7(2) . . ?
C3 C2 N1 107.6(2) . . ?
C3 C2 S2 131.9(2) . . ?
N1 C2 S2 120.6(2) . . ?
C2 C3 N2 107.1(2) . . ?
C2 C3 S3 131.1(2) . . ?
N2 C3 S3 121.5(2) . . ?
C9 C4 C5 123.6(3) . . ?
C9 C4 N2 118.7(3) . . ?
C5 C4 N2 117.6(3) . . ?
C6 C5 C4 116.8(3) . . ?
C6 C5 C13 120.3(3) . . ?
C4 C5 C13 122.8(3) . . ?
C7 C6 C5 120.7(3) . . ?
C6 C7 C8 121.2(3) . . ?
C7 C8 C9 121.0(3) . . ?
C4 C9 C8 116.7(3) . . ?
C4 C9 C10 122.7(3) . . ?
C8 C9 C10 120.6(3) . . ?
C9 C10 C11 111.7(3) . . ?
C9 C10 C12 111.3(3) . . ?
C11 C10 C12 110.2(3) . . ?
C5 C13 C14 110.5(3) . . ?
C5 C13 C15 112.6(3) . . ?
C14 C13 C15 111.2(3) . . ?
C21 C16 C17 123.9(3) . . ?
C21 C16 N1 118.8(3) . . ?
C17 C16 N1 117.3(3) . . ?
C18 C17 C16 116.2(3) . . ?
C18 C17 C25 121.0(3) . . ?
C16 C17 C25 122.8(3) . . ?
C17 C18 C19 122.0(3) . . ?
C18 C19 C20 120.1(3) . . ?
C21 C20 C19 120.9(3) . . ?
C16 C21 C20 116.8(3) . . ?
C16 C21 C22 122.6(3) . . ?
C20 C21 C22 120.6(3) . . ?
C21 C22 C24 111.3(3) . . ?
C21 C22 C23 110.9(3) . . ?
C24 C22 C23 111.6(3) . . ?
C17 C25 C27 112.5(3) . . ?
C17 C25 C26 111.6(3) . . ?
C27 C25 C26 111.3(3) . . ?
C29 C28 N3 113.8(3) . . ?
C28 C29 N4 114.1(3) . . ?
C31 C30 C35 121.6(3) . . ?
C31 C30 N4 118.9(3) . . ?
C35 C30 N4 119.4(3) . . ?
C32 C31 C30 118.1(3) . . ?
C32 C31 C39 120.1(3) . . ?
C30 C31 C39 121.9(3) . . ?
C33 C32 C31 121.3(3) . . ?
C34 C33 C32 120.1(3) . . ?
C33 C34 C35 121.5(3) . . ?
C34 C35 C30 117.4(3) . . ?
C34 C35 C36 120.4(3) . . ?
C30 C35 C36 122.1(3) . . ?
C35 C36 C38 110.1(3) . . ?
C35 C36 C37 111.9(3) . . ?
C38 C36 C37 110.7(3) . . ?
C31 C39 C40 111.7(3) . . ?
C31 C39 C41 111.1(3) . . ?
C40 C39 C41 110.9(3) . . ?
C43 C42 C47 122.0(3) . . ?
C43 C42 N3 118.9(3) . . ?
C47 C42 N3 119.1(3) . . ?
C42 C43 C44 117.4(3) . . ?
C42 C43 C51 122.1(3) . . ?
C44 C43 C51 120.4(3) . . ?
C45 C44 C43 121.4(3) . . ?
C44 C45 C46 120.2(3) . . ?
C47 C46 C45 121.2(3) . . ?
C46 C47 C42 117.8(3) . . ?
C46 C47 C48 120.3(3) . . ?
C42 C47 C48 121.7(3) . . ?
C47 C48 C50 113.7(3) . . ?
C47 C48 C49 109.6(3) . . ?
C50 C48 C49 110.6(3) . . ?
C52 C51 C43 110.8(3) . . ?
C52 C51 C53 110.1(3) . . ?
C43 C51 C53 113.5(3) . . ?

loop_
_geom_bond_atom_site_label_1
_geom_bond_atom_site_label_2
_geom_bond_distance
_geom_bond_site_symmetry_2
_geom_bond_publ_flag
Si1 N4 1.710(2) . ?
Si1 N3 1.710(2) . ?
Si1 Cl1 2.0522(11) . ?
Si1 S3 2.1417(11) . ?
S1 C1 1.655(3) . ?
S2 C2 1.746(3) . ?
S2 B1 1.793(4) . ?
S3 C3 1.747(3) . ?
Cl2 B1 1.737(4) . ?
Cl3 B1 1.743(4) . ?
N1 C1 1.373(4) . ?
N1 C2 1.397(4) . ?
N1 C16 1.448(4) . ?
N2 C1 1.373(4) . ?
N2 C3 1.401(3) . ?
N2 C4 1.445(4) . ?
N3 C42 1.438(4) . ?
N3 C28 1.416(4) . ?
N4 C30 1.443(4) . ?
N4 C29 1.414(4) . ?
C2 C3 1.341(4) . ?
C4 C9 1.395(4) . ?
C4 C5 1.399(4) . ?
C5 C6 1.395(4) . ?
C5 C13 1.516(4) . ?
C6 C7 1.376(5) . ?
C7 C8 1.371(5) . ?
C8 C9 1.394(4) . ?
C9 C10 1.513(4) . ?
C10 C11 1.517(5) . ?
C10 C12 1.503(5) . ?
C13 C14 1.530(5) . ?
C13 C15 1.523(5) . ?
C16 C21 1.392(4) . ?
C16 C17 1.397(4) . ?
C17 C18 1.392(4) . ?
C17 C25 1.517(5) . ?
C18 C19 1.367(5) . ?
C19 C20 1.386(5) . ?
C20 C21 1.394(4) . ?
C21 C22 1.515(4) . ?
C22 C24 1.529(5) . ?
C22 C23 1.528(5) . ?
C25 C27 1.522(5) . ?
C25 C26 1.522(5) . ?
C28 C29 1.328(4) . ?
C30 C31 1.405(4) . ?
C30 C35 1.409(4) . ?
C31 C32 1.383(4) . ?
C31 C39 1.517(4) . ?
C32 C33 1.380(5) . ?
C33 C34 1.374(5) . ?
C34 C35 1.393(4) . ?
C35 C36 1.509(4) . ?
C36 C38 1.531(4) . ?
C36 C37 1.531(5) . ?
C39 C40 1.527(5) . ?
C39 C41 1.528(5) . ?
C42 C43 1.410(4) . ?
C42 C47 1.402(4) . ?
C43 C44 1.393(4) . ?
C43 C51 1.518(4) . ?
C44 C45 1.376(5) . ?
C45 C46 1.383(5) . ?
C46 C47 1.389(4) . ?
C47 C48 1.520(5) . ?
C48 C50 1.527(5) . ?
C48 C49 1.529(5) . ?
C51 C52 1.529(4) . ?
C51 C53 1.523(4) . ?

loop_
_geom_torsion_atom_site_label_1
_geom_torsion_atom_site_label_2
_geom_torsion_atom_site_label_3
_geom_torsion_atom_site_label_4
_geom_torsion
_geom_torsion_site_symmetry_1
_geom_torsion_site_symmetry_2
_geom_torsion_site_symmetry_3
_geom_torsion_site_symmetry_4
_geom_torsion_publ_flag
C2 S2 B1 Cl2 12.9(3) . . . . ?
C2 S2 B1 Cl3 -167.2(2) . . . . ?
N4 Si1 N3 C42 -160.2(3) . . . . ?
Cl1 Si1 N3 C42 83.2(3) . . . . ?
S3 Si1 N3 C42 -39.6(3) . . . . ?
N4 Si1 N3 C28 5.4(2) . . . . ?
Cl1 Si1 N3 C28 -111.16(19) . . . . ?
S3 Si1 N3 C28 125.98(18) . . . . ?
N3 Si1 N4 C30 170.7(3) . . . . ?
Cl1 Si1 N4 C30 -69.3(3) . . . . ?
S3 Si1 N4 C30 55.0(3) . . . . ?
N3 Si1 N4 C29 -5.7(2) . . . . ?
Cl1 Si1 N4 C29 114.21(18) . . . . ?
S3 Si1 N4 C29 -121.42(18) . . . . ?
C2 N1 C1 N2 -0.8(3) . . . . ?
C16 N1 C1 N2 167.7(2) . . . . ?
C2 N1 C1 S1 178.6(2) . . . . ?
C16 N1 C1 S1 -12.8(4) . . . . ?
C3 N2 C1 N1 -0.2(3) . . . . ?
C4 N2 C1 N1 170.3(2) . . . . ?
C3 N2 C1 S1 -179.7(2) . . . . ?
C4 N2 C1 S1 -9.2(4) . . . . ?
C1 N1 C2 C3 1.6(3) . . . . ?
C16 N1 C2 C3 -166.3(3) . . . . ?
C1 N1 C2 S2 -177.2(2) . . . . ?
C16 N1 C2 S2 14.9(4) . . . . ?
B1 S2 C2 C3 -81.5(3) . . . . ?
B1 S2 C2 N1 96.9(2) . . . . ?
N1 C2 C3 N2 -1.6(3) . . . . ?
S2 C2 C3 N2 176.9(2) . . . . ?
N1 C2 C3 S3 -176.1(2) . . . . ?
S2 C2 C3 S3 2.4(5) . . . . ?
C1 N2 C3 C2 1.2(3) . . . . ?
C4 N2 C3 C2 -168.9(3) . . . . ?
C1 N2 C3 S3 176.3(2) . . . . ?
C4 N2 C3 S3 6.2(4) . . . . ?
Si1 S3 C3 C2 -63.2(3) . . . . ?
Si1 S3 C3 N2 123.0(2) . . . . ?
C1 N2 C4 C9 83.9(3) . . . . ?
C3 N2 C4 C9 -107.2(3) . . . . ?
C1 N2 C4 C5 -92.9(3) . . . . ?
C3 N2 C4 C5 76.1(4) . . . . ?
C9 C4 C5 C6 1.6(5) . . . . ?
N2 C4 C5 C6 178.2(3) . . . . ?
C9 C4 C5 C13 -175.7(3) . . . . ?
N2 C4 C5 C13 0.9(4) . . . . ?
C4 C5 C6 C7 -0.4(5) . . . . ?
C13 C5 C6 C7 177.0(3) . . . . ?
C5 C6 C7 C8 -0.3(5) . . . . ?
C6 C7 C8 C9 -0.1(5) . . . . ?
C5 C4 C9 C8 -2.0(5) . . . . ?
N2 C4 C9 C8 -178.5(3) . . . . ?
C5 C4 C9 C10 178.2(3) . . . . ?
N2 C4 C9 C10 1.6(4) . . . . ?
C7 C8 C9 C4 1.2(5) . . . . ?
C7 C8 C9 C10 -179.0(3) . . . . ?
C4 C9 C10 C11 -125.5(3) . . . . ?
C8 C9 C10 C11 54.6(4) . . . . ?
C4 C9 C10 C12 110.8(4) . . . . ?
C8 C9 C10 C12 -69.0(4) . . . . ?
C6 C5 C13 C14 -75.1(4) . . . . ?
C4 C5 C13 C14 102.2(3) . . . . ?
C6 C5 C13 C15 50.0(4) . . . . ?
C4 C5 C13 C15 -132.7(3) . . . . ?
C1 N1 C16 C21 91.9(3) . . . . ?
C2 N1 C16 C21 -101.5(3) . . . . ?
C1 N1 C16 C17 -85.7(3) . . . . ?
C2 N1 C16 C17 80.9(4) . . . . ?
C21 C16 C17 C18 -1.7(5) . . . . ?
N1 C16 C17 C18 175.8(3) . . . . ?
C21 C16 C17 C25 179.6(3) . . . . ?
N1 C16 C17 C25 -3.0(4) . . . . ?
C16 C17 C18 C19 0.5(5) . . . . ?
C25 C17 C18 C19 179.3(3) . . . . ?
C17 C18 C19 C20 0.7(5) . . . . ?
C18 C19 C20 C21 -0.9(5) . . . . ?
C17 C16 C21 C20 1.5(5) . . . . ?
N1 C16 C21 C20 -175.9(3) . . . . ?
C17 C16 C21 C22 -178.3(3) . . . . ?
N1 C16 C21 C22 4.3(4) . . . . ?
C19 C20 C21 C16 -0.2(5) . . . . ?
C19 C20 C21 C22 179.6(3) . . . . ?
C16 C21 C22 C24 124.2(3) . . . . ?
C20 C21 C22 C24 -55.6(4) . . . . ?
C16 C21 C22 C23 -111.0(3) . . . . ?
C20 C21 C22 C23 69.2(4) . . . . ?
C18 C17 C25 C27 52.6(4) . . . . ?
C16 C17 C25 C27 -128.7(3) . . . . ?
C18 C17 C25 C26 -73.4(4) . . . . ?
C16 C17 C25 C26 105.3(3) . . . . ?
C42 N3 C28 C29 163.5(3) . . . . ?
Si1 N3 C28 C29 -3.7(3) . . . . ?
N3 C28 C29 N4 -0.7(4) . . . . ?
C30 N4 C29 C28 -172.2(3) . . . . ?
Si1 N4 C29 C28 4.7(3) . . . . ?
C29 N4 C30 C31 89.0(3) . . . . ?
Si1 N4 C30 C31 -87.2(3) . . . . ?
C29 N4 C30 C35 -88.9(3) . . . . ?
Si1 N4 C30 C35 95.0(3) . . . . ?
C35 C30 C31 C32 -0.8(4) . . . . ?
N4 C30 C31 C32 -178.6(3) . . . . ?
C35 C30 C31 C39 178.8(3) . . . . ?
N4 C30 C31 C39 1.0(4) . . . . ?
C30 C31 C32 C33 0.2(5) . . . . ?
C39 C31 C32 C33 -179.4(3) . . . . ?
C31 C32 C33 C34 0.5(5) . . . . ?
C32 C33 C34 C35 -0.6(5) . . . . ?
C33 C34 C35 C30 0.0(5) . . . . ?
C33 C34 C35 C36 177.9(3) . . . . ?
C31 C30 C35 C34 0.7(4) . . . . ?
N4 C30 C35 C34 178.5(3) . . . . ?
C31 C30 C35 C36 -177.1(3) . . . . ?
N4 C30 C35 C36 0.6(4) . . . . ?
C34 C35 C36 C38 -66.1(4) . . . . ?
C30 C35 C36 C38 111.7(3) . . . . ?
C34 C35 C36 C37 57.4(4) . . . . ?
C30 C35 C36 C37 -124.8(3) . . . . ?
C32 C31 C39 C40 -56.6(4) . . . . ?
C30 C31 C39 C40 123.8(3) . . . . ?
C32 C31 C39 C41 67.7(4) . . . . ?
C30 C31 C39 C41 -111.9(3) . . . . ?
C28 N3 C42 C43 -80.8(3) . . . . ?
Si1 N3 C42 C43 83.5(3) . . . . ?
C28 N3 C42 C47 99.0(3) . . . . ?
Si1 N3 C42 C47 -96.7(3) . . . . ?
C47 C42 C43 C44 2.1(4) . . . . ?
N3 C42 C43 C44 -178.1(3) . . . . ?
C47 C42 C43 C51 -174.6(3) . . . . ?
N3 C42 C43 C51 5.2(4) . . . . ?
C42 C43 C44 C45 -0.6(5) . . . . ?
C51 C43 C44 C45 176.2(3) . . . . ?
C43 C44 C45 C46 -1.1(5) . . . . ?
C44 C45 C46 C47 1.2(5) . . . . ?
C45 C46 C47 C42 0.4(5) . . . . ?
C45 C46 C47 C48 -175.7(3) . . . . ?
C43 C42 C47 C46 -2.0(4) . . . . ?
N3 C42 C47 C46 178.2(3) . . . . ?
C43 C42 C47 C48 173.9(3) . . . . ?
N3 C42 C47 C48 -5.9(4) . . . . ?
C46 C47 C48 C50 -49.8(4) . . . . ?
C42 C47 C48 C50 134.4(3) . . . . ?
C46 C47 C48 C49 74.6(4) . . . . ?
C42 C47 C48 C49 -101.3(4) . . . . ?
C42 C43 C51 C52 96.0(3) . . . . ?
C44 C43 C51 C52 -80.6(4) . . . . ?
C42 C43 C51 C53 -139.4(3) . . . . ?
C44 C43 C51 C53 44.0(4) . . . . ?
